data_7713491
loop_
_publ_author_name
'Pascoe, Liam M.'
'Lim, Li Feng'
'Kallmeier, Fabian'
'Cox, Nicholas'
'Brothers, Penelope Jane'
'Hicks, Jamie'

_publ_section_title
;
 One- and two-electron reductions of a bulky BODIPY compound
;
_journal_name_full 'Dalton Transactions'
_journal_paper_doi 10.1039/D3DT02048G
_journal_year 2023
_chemical_formula_moiety 'C84 H98.545 B2 Br1.455 N4 O0.545, C3 H7'
_chemical_formula_sum 'C87 H105.54 B2 Br1.46 N4 O0.55'
_chemical_formula_weight 1353.90
_space_group_crystal_system triclinic
_space_group_IT_number 2
_space_group_name_Hall '-P 1'
_space_group_name_H-M_alt 'P -1'
_atom_sites_solution_hydrogens geom
_audit_creation_date 2023-06-29
_audit_creation_method
;
Olex2 1.5
(compiled 2023.03.06 svn.rbb2c1857 for OlexSys, GUI svn.r6748)
;
_audit_update_record
;
2023-06-29 deposited with the CCDC.	2023-07-14 downloaded from the CCDC.
;
_cell_angle_alpha 82.352(3)
_cell_angle_beta 77.952(4)
_cell_angle_gamma 85.009(3)
_cell_formula_units_Z 2
_cell_length_a 11.6625(4)
_cell_length_b 13.5508(5)
_cell_length_c 25.3021(12)
_cell_measurement_reflns_used 6761
_cell_measurement_temperature 149.98(10)
_cell_measurement_theta_max 73.2980
_cell_measurement_theta_min 3.9360
_cell_volume 3868.5(3)
_computing_cell_refinement 'CrysAlisPro 1.171.41.93a (Rigaku OD, 2020)'
_computing_data_collection 'CrysAlisPro 1.171.41.93a (Rigaku OD, 2020)'
_computing_data_reduction 'CrysAlisPro 1.171.41.93a (Rigaku OD, 2020)'
_computing_molecular_graphics 'Olex2 1.5 (Dolomanov et al., 2009)'
_computing_publication_material 'Olex2 1.5 (Dolomanov et al., 2009)'
_computing_structure_refinement 'SHELXL 2019/3 (Sheldrick, 2015)'
_diffrn_ambient_temperature 150.15
_diffrn_detector_area_resol_mean 8.1297
_diffrn_detector_type EosS2
_diffrn_measured_fraction_theta_full 0.991
_diffrn_measured_fraction_theta_max 0.963
_diffrn_measurement_details
;
List of Runs (angles in degrees, time in seconds):

  # Type    Start    End  Width  t~exp~   \w     \q     \k     \f   Frames
#--------------------------------------------------------------------------
  1  \w    -54.00  25.00   1.00    3.00    --  -36.95  57.00 -30.00   79
  2  \w      6.00  76.00   1.00    3.00    --   36.95 -99.00 120.00   70
  3  \w     30.00  95.00   1.00    3.00    --   36.95  38.00-180.00   65
  4  \w     44.00 108.00   1.00    3.00    --   36.95  19.00 120.00   64
  5  \w     21.00  54.00   1.00    3.00    --   36.95 -57.00   0.00   33
  6  \w     23.00 100.00   1.00    3.00    --   36.95  57.00-120.00   77
  7  \w     62.00  89.00   1.00    3.00    --   36.95-125.00 -30.00   27
  8  \w      7.00  74.00   1.00    3.00    --   36.95 -99.00 -30.00   67
  9  \w     32.00  61.00   1.00    3.00    --   36.95-125.00 -30.00   29
 10  \w    -30.00  12.00   1.00    3.00    --   36.95 -57.00   0.00   42
 11  \w      9.00  42.00   1.00    3.00    --   36.95  19.00 120.00   33
 12  \w     42.00 129.00   1.00   12.00    --  111.00 -38.00   0.00   87
 13  \w     64.00 109.00   1.00   12.00    --  111.00-111.00-180.00   45
 14  \w     57.00 125.00   1.00   12.00    --  111.00 -50.00-150.00   68
 15  \w     77.00 109.00   1.00   12.00    --  111.00-111.00 -90.00   32
 16  \w     48.00 108.00   1.00   12.00    --  111.00 -77.00  60.00   60
 17  \w     52.00 109.00   1.00   12.00    --  111.00-111.00  60.00   57
 18  \w     43.00  70.00   1.00   12.00    --  111.00-111.00 -90.00   27
 19  \w     62.00 130.00   1.00   12.00    --  111.00 -38.00 -90.00   68
 20  \w     44.00 127.00   1.00   12.00    --  111.00 -38.00  90.00   83
 21  \w     54.00 122.00   1.00   12.00    --  111.00 -64.00 150.00   68
 22  \w     99.00 168.00   1.00   12.00    --  111.00  25.00   0.00   69
 23  \w     44.00 130.00   1.00   12.00    --  111.00 -77.00 -90.00   86
 24  \w     41.00 157.00   1.00   12.00    --  111.00 -12.00 150.00  116
;
_diffrn_measurement_device 'four-circle diffractometer'
_diffrn_measurement_device_type 'SuperNova, Dual, Cu at home/near, EosS2'
_diffrn_measurement_method '\w scans'
_diffrn_radiation_type CuK\a
_diffrn_radiation_wavelength 1.54184
_diffrn_reflns_av_unetI/netI 0.0413
_diffrn_reflns_Laue_measured_fraction_full 0.991
_diffrn_reflns_Laue_measured_fraction_max 0.963
_diffrn_reflns_limit_h_max 14
_diffrn_reflns_limit_h_min -14
_diffrn_reflns_limit_k_max 16
_diffrn_reflns_limit_k_min -16
_diffrn_reflns_limit_l_max 31
_diffrn_reflns_limit_l_min -31
_diffrn_reflns_number 18726
_diffrn_reflns_point_group_measured_fraction_full 0.991
_diffrn_reflns_point_group_measured_fraction_max 0.963
_diffrn_reflns_theta_full 67.684
_diffrn_reflns_theta_max 73.710
_diffrn_reflns_theta_min 3.565
_exptl_absorpt_coefficient_mu 1.344
_exptl_absorpt_correction_T_max 1.00000
_exptl_absorpt_correction_T_min 0.85259
_exptl_absorpt_correction_type multi-scan
_exptl_absorpt_process_details
;
CrysAlisPro 1.171.41.93a (Rigaku Oxford Diffraction, 2020)
Empirical absorption correction using spherical harmonics,
implemented in SCALE3 ABSPACK scaling algorithm.
;
_exptl_crystal_colour colourless
_exptl_crystal_colour_primary colourless
_exptl_crystal_density_diffrn 1.162
_exptl_crystal_description prism
_exptl_crystal_F_000 1442
_exptl_crystal_size_max 0.18
_exptl_crystal_size_mid 0.08
_exptl_crystal_size_min 0.07
_refine_diff_density_max 0.523
_refine_diff_density_min -0.350
_refine_diff_density_rms 0.054
_refine_ls_extinction_method none
_refine_ls_goodness_of_fit_ref 1.027
_refine_ls_hydrogen_treatment constr
_refine_ls_matrix_type full
_refine_ls_number_parameters 950
_refine_ls_number_reflns 18726
_refine_ls_number_restraints 161
_refine_ls_restrained_S_all 1.029
_refine_ls_R_factor_all 0.0561
_refine_ls_R_factor_gt 0.0486
_refine_ls_shift/su_max 0.001
_refine_ls_shift/su_mean 0.000
_refine_ls_structure_factor_coef Fsqd
_refine_ls_weighting_details 'w=1/[\s^2^(Fo^2^)+(0.0783P)^2^+0.7837P] where P=(Fo^2^+2Fc^2^)/3'
_refine_ls_weighting_scheme calc
_refine_ls_wR_factor_gt 0.1260
_refine_ls_wR_factor_ref 0.1290
_reflns_Friedel_coverage 0.000
_reflns_number_gt 16107
_reflns_number_total 18726
_reflns_threshold_expression 'I > 2\s(I)'
_twin_special_details
;
Component 2 rotated by 179.9857\% 
around [-0.00 -0.00 1.00] (reciprocal) or [-0.39 -0.20 0.90] (direct)
;
_cod_data_source_file d3dt02048g2.cif
_cod_data_source_block 3-Br
_cod_database_code 7713491
_shelx_shelxl_version_number 2019/3
_shelx_space_group_comment
;
The symmetry employed for this shelxl refinement is uniquely defined
by the following loop, which should always be used as a source of
symmetry information in preference to the above space-group names.
They are only intended as comments.
;
_shelx_estimated_absorpt_t_max 0.912
_shelx_estimated_absorpt_t_min 0.794
_olex2_refinement_description
;
1. Twinned data refinement
 Scales: 0.5324(7)
 0.4676(7)
2. Fixed Uiso
 At 1.2 times of:
  All C(H) groups, All C(H,H) groups
 At 1.5 times of:
  All C(H,H,H) groups, All O(H) groups
3. Restrained distances
 C15-C16 = C16-C17 = C16-C18
 1.53 with sigma of 0.008
 C15-C16A = C16A-C17A = C16A-C18A
 1.53 with sigma of 0.008
 C23-C31 = C31-C32 = C31-C33
 1.53 with sigma of 0.008
 C23-C31A = C31A-C32A = C31A-C33A
 1.53 with sigma of 0.008
 C37-C41
 1.53 with sigma of 0.008
 C17-C18
 2.5 with sigma of 0.008
 C17A-C18A
 2.5 with sigma of 0.008
 C32-C33
 2.5 with sigma of 0.008
 C32A-C33A
 2.5 with sigma of 0.008
4. Uiso/Uaniso restraints and constraints
C16 \\sim C17 \\sim C18 \\sim C16A \\sim C17A \\sim C18A: within 2A with sigma
of 0.005 and sigma for terminal atoms of 0.01 within 2A
C31 \\sim C32 \\sim C33 \\sim C31A \\sim C32A \\sim C33A: within 2A with sigma
of 0.005 and sigma for terminal atoms of 0.01 within 2A
Uanis(C41) \\sim Ueq: with sigma of 0.005 and sigma for terminal atoms of 0.01
Uanis(O1) = Uanis(Br1)
Uanis(O2) = Uanis(Br2)
5. Others
 Sof(O1)=Sof(H1)=1-FVAR(1)
 Sof(Br1)=FVAR(1)
 Sof(O2)=Sof(H2A)=1-FVAR(2)
 Sof(Br2)=FVAR(2)
 Sof(C18A)=Sof(H18D)=Sof(H18E)=Sof(H18F)=Sof(C17A)=Sof(H17D)=Sof(H17E)=
 Sof(H17F)=Sof(C16A)=Sof(H16A)=1-FVAR(3)
 Sof(C16)=Sof(H16)=Sof(C17)=Sof(H17A)=Sof(H17B)=Sof(H17C)=Sof(C18)=Sof(H18A)=
 Sof(H18B)=Sof(H18C)=FVAR(3)
 Sof(C33A)=Sof(H33D)=Sof(H33E)=Sof(H33F)=Sof(C32A)=Sof(H32D)=Sof(H32E)=
 Sof(H32F)=Sof(C31A)=Sof(H31A)=1-FVAR(4)
 Sof(C31)=Sof(H31)=Sof(C32)=Sof(H32A)=Sof(H32B)=Sof(H32C)=Sof(C33)=Sof(H33A)=
 Sof(H33B)=Sof(H33C)=FVAR(4)
6.a Ternary CH refined with riding coordinates:
 C45(H45), C7(H7), C28(H28), C61(H61), C70(H70), C19(H19), C58(H58), C73(H73),
 C31(H31), C16(H16), C16A(H16A), C31A(H31A)
6.b Secondary CH2 refined with riding coordinates:
 C87(H87A,H87B), C86(H86A,H86B)
6.c Aromatic/amide H refined with riding coordinates:
 C3(H3), C8(H8), C78(H78), C44(H44), C2(H2), C66(H66), C68(H68), C67(H67),
 C50(H50), C49(H49), C13(H13), C80(H80), C14(H14), C12(H12), C55(H55), C56(H56),
  C24(H24), C25(H25), C26(H26), C54(H54), C38(H38), C36(H36)
6.d Idealised Me refined as rotating group:
 C82(H82A,H82B,H82C), C84(H84A,H84B,H84C), C40(H40A,H40B,H40C), C42(H42A,H42B,
 H42C), C62(H62A,H62B,H62C), C21(H21A,H21B,H21C), C83(H83A,H83B,H83C), C60(H60A,
 H60B,H60C), C29(H29A,H29B,H29C), C20(H20A,H20B,H20C), C74(H74A,H74B,H74C),
 C30(H30A,H30B,H30C), C75(H75A,H75B,H75C), C63(H63A,H63B,H63C), C72(H72A,H72B,
 H72C), C71(H71A,H71B,H71C), C32(H32A,H32B,H32C), C85(H85A,H85B,H85C), C17(H17A,
 H17B,H17C), C18(H18A,H18B,H18C), C59(H59A,H59B,H59C), C33(H33A,H33B,H33C),
 C18A(H18D,H18E,H18F), C17A(H17D,H17E,H17F), C33A(H33D,H33E,H33F), C32A(H32D,
 H32E,H32F), C41(H41A,H41B,H41C)
6.e Idealised tetrahedral OH refined as rotating group:
 O2(H2A), O1(H1)
;
_olex2_submission_special_instructions 'No special instructions were received'
_oxdiff_exptl_absorpt_empirical_details
;
Empirical correction (ABSPACK) includes:
- Absorption correction using spherical harmonics
- Frame scaling
;

loop_
_space_group_symop_operation_xyz
'x, y, z'
'-x, -y, -z'

loop_
_atom_site_label
_atom_site_type_symbol
_atom_site_fract_x
_atom_site_fract_y
_atom_site_fract_z
_atom_site_U_iso_or_equiv
_atom_site_adp_type
_atom_site_occupancy
_atom_site_site_symmetry_order
_atom_site_calc_flag
_atom_site_refinement_flags_posn
_atom_site_refinement_flags_adp
_atom_site_refinement_flags_occupancy
_atom_site_disorder_assembly
_atom_site_disorder_group
Br2 Br 0.13216(4) 0.19203(4) 0.75137(2) 0.0350(2) Uani 0.735(2) 1 d . . P A 1
Br1 Br 0.47399(4) 0.78489(5) 0.57311(2) 0.0436(2) Uani 0.720(2) 1 d . . P B 1
N3 N 0.1993(2) 0.37395(16) 0.78584(8) 0.0186(4) Uani 1 1 d . . . . .
N2 N 0.3688(2) 0.71326(17) 0.68554(9) 0.0203(5) Uani 1 1 d . . . . .
N4 N -0.0037(2) 0.33415(16) 0.82212(9) 0.0194(4) Uani 1 1 d . . . . .
N1 N 0.5613(2) 0.77850(18) 0.67420(9) 0.0222(5) Uani 1 1 d . . . . .
C11 C 0.7329(3) 0.9135(2) 0.55891(11) 0.0301(7) Uani 1 1 d . . . . .
C6 C 0.3692(2) 0.68597(18) 0.74190(10) 0.0181(5) Uani 1 1 d . . . . .
C48 C -0.0181(2) 0.41711(19) 0.85194(10) 0.0201(5) Uani 1 1 d . . . . .
C52 C 0.3820(2) 0.27001(19) 0.74678(11) 0.0213(5) Uani 1 1 d . . . . .
C47 C 0.0758(2) 0.48249(19) 0.84553(10) 0.0181(5) Uani 1 1 d . . . . .
C77 C -0.0156(3) 0.6492(2) 0.87248(11) 0.0259(6) Uani 1 1 d . . . . .
C5 C 0.4513(2) 0.71617(19) 0.76510(10) 0.0188(5) Uani 1 1 d . . . . .
C45 C 0.2868(2) 0.52229(19) 0.79464(10) 0.0186(5) Uani 1 1 d . . . . .
H45 H 0.317527 0.528575 0.828034 0.022 Uiso 1 1 calc R U . . .
C34 C 0.4426(3) 0.6988(2) 0.82520(10) 0.0223(6) Uani 1 1 d . . . . .
C43 C 0.3218(2) 0.3679(2) 0.75984(10) 0.0198(5) Uani 1 1 d . . . . .
C3 C 0.6457(3) 0.8034(2) 0.74345(11) 0.0256(6) Uani 1 1 d . . . . .
H3 H 0.659433 0.806852 0.778860 0.031 Uiso 1 1 calc R U . . .
C46 C 0.1782(2) 0.46249(19) 0.81151(10) 0.0184(5) Uani 1 1 d . . . . .
C8 C 0.1986(2) 0.6368(2) 0.72047(11) 0.0221(5) Uani 1 1 d . . . . .
H8 H 0.126523 0.607801 0.721980 0.027 Uiso 1 1 calc R U . . .
C4 C 0.5494(3) 0.7673(2) 0.73152(10) 0.0212(5) Uani 1 1 d . . . . .
C69 C -0.1761(3) 0.2070(2) 0.76294(12) 0.0259(6) Uani 1 1 d . . . . .
C27 C 0.1516(3) 0.8365(2) 0.63612(12) 0.0275(6) Uani 1 1 d . . . . .
C51 C -0.1116(2) 0.2889(2) 0.83400(11) 0.0214(5) Uani 1 1 d . . . . .
C65 C -0.1322(3) 0.1055(2) 0.84459(12) 0.0280(6) Uani 1 1 d . . . . .
C22 C 0.2045(2) 0.7403(2) 0.63045(11) 0.0236(6) Uani 1 1 d . . . . .
C78 C -0.0374(3) 0.7187(2) 0.90972(12) 0.0317(7) Uani 1 1 d . . . . .
H78 H -0.086919 0.776617 0.903307 0.038 Uiso 1 1 calc R U . . .
C76 C 0.0574(2) 0.56360(19) 0.88146(10) 0.0199(5) Uani 1 1 d . . . . .
C44 C 0.3709(2) 0.4527(2) 0.76126(11) 0.0209(5) Uani 1 1 d . . . . .
H44 H 0.448789 0.467292 0.743527 0.025 Uiso 1 1 calc R U . . .
C9 C 0.2574(3) 0.6900(2) 0.67639(11) 0.0226(6) Uani 1 1 d . . . . .
C7 C 0.2606(2) 0.62874(19) 0.76710(10) 0.0196(5) Uani 1 1 d . . . . .
H7 H 0.211380 0.667496 0.795572 0.023 Uiso 1 1 calc R U . . .
C64 C -0.1373(2) 0.1978(2) 0.81250(11) 0.0238(6) Uani 1 1 d . . . . .
C53 C 0.4122(3) 0.2044(2) 0.79045(12) 0.0257(6) Uani 1 1 d . . . . .
C23 C 0.1958(3) 0.6908(2) 0.58633(12) 0.0311(7) Uani 1 1 d D . . . .
C1 C 0.6707(3) 0.8181(2) 0.65153(11) 0.0250(6) Uani 1 1 d . . . . .
C2 C 0.7215(3) 0.8349(2) 0.69361(11) 0.0259(6) Uani 1 1 d . . . . .
H2 H 0.795051 0.862875 0.689935 0.031 Uiso 1 1 calc R U . . .
C66 C -0.1720(3) 0.0229(2) 0.82776(14) 0.0352(7) Uani 1 1 d . . . . .
H66 H -0.168703 -0.040311 0.848909 0.042 Uiso 1 1 calc R U . . .
C68 C -0.2154(3) 0.1224(2) 0.74788(13) 0.0333(7) Uani 1 1 d . . . . .
H68 H -0.242035 0.126955 0.714566 0.040 Uiso 1 1 calc R U . . .
C67 C -0.2163(3) 0.0323(2) 0.78051(14) 0.0361(7) Uani 1 1 d . . . . .
H67 H -0.247422 -0.023414 0.770555 0.043 Uiso 1 1 calc R U . . .
C79 C 0.0111(3) 0.7057(2) 0.95607(12) 0.0347(7) Uani 1 1 d . . . . .
C50 C -0.1893(2) 0.3419(2) 0.86986(11) 0.0239(6) Uani 1 1 d . . . . .
H50 H -0.268700 0.327416 0.884462 0.029 Uiso 1 1 calc R U . . .
C15 C 0.7729(3) 0.7330(2) 0.57202(13) 0.0333(7) Uani 1 1 d D . . . .
C81 C 0.1079(3) 0.5493(2) 0.92827(11) 0.0252(6) Uani 1 1 d . . . . .
C35 C 0.3620(3) 0.7586(3) 0.85851(12) 0.0344(7) Uani 1 1 d . . . . .
C10 C 0.7253(3) 0.8219(2) 0.59255(11) 0.0261(6) Uani 1 1 d . . . . .
C28 C 0.1650(3) 0.8941(2) 0.68153(13) 0.0342(7) Uani 1 1 d . . . . .
H28 H 0.206771 0.848276 0.706702 0.041 Uiso 1 1 calc R U . . .
C39 C 0.5119(3) 0.6225(2) 0.84884(12) 0.0303(7) Uani 1 1 d . . . . .
C49 C -0.1313(3) 0.4223(2) 0.88167(11) 0.0235(6) Uani 1 1 d . . . . .
H49 H -0.164484 0.470376 0.905534 0.028 Uiso 1 1 calc R U . . .
C13 C 0.8341(3) 0.8267(3) 0.48395(13) 0.0392(8) Uani 1 1 d . . . . .
H13 H 0.871678 0.828222 0.446753 0.047 Uiso 1 1 calc R U . . .
C80 C 0.0832(3) 0.6208(2) 0.96466(12) 0.0331(7) Uani 1 1 d . . . . .
H80 H 0.116727 0.610902 0.996234 0.040 Uiso 1 1 calc R U . . .
C61 C 0.3861(3) 0.2320(2) 0.84853(12) 0.0325(7) Uani 1 1 d . . . . .
H61 H 0.344667 0.299758 0.848071 0.039 Uiso 1 1 calc R U . . .
C57 C 0.4092(3) 0.2438(2) 0.69364(12) 0.0289(6) Uani 1 1 d . . . . .
C14 C 0.8261(3) 0.7363(3) 0.51738(13) 0.0384(8) Uani 1 1 d . . . . .
H14 H 0.857285 0.676320 0.502720 0.046 Uiso 1 1 calc R U . . .
C12 C 0.7878(3) 0.9138(3) 0.50459(12) 0.0363(7) Uani 1 1 d . . . . .
H12 H 0.793487 0.975080 0.481363 0.044 Uiso 1 1 calc R U . . .
C55 C 0.4939(3) 0.0851(3) 0.72780(14) 0.0370(7) Uani 1 1 d . . . . .
H55 H 0.531547 0.021596 0.721280 0.044 Uiso 1 1 calc R U . . .
C56 C 0.4653(3) 0.1508(3) 0.68506(14) 0.0362(7) Uani 1 1 d . . . . .
H56 H 0.484361 0.132064 0.649242 0.043 Uiso 1 1 calc R U . . .
C70 C -0.1757(3) 0.3043(2) 0.72592(13) 0.0334(7) Uani 1 1 d . . . . .
H70 H -0.137450 0.353417 0.741777 0.040 Uiso 1 1 calc R U . . .
C24 C 0.1304(3) 0.7381(3) 0.54886(14) 0.0378(8) Uani 1 1 d . . . . .
H24 H 0.124223 0.705808 0.518558 0.045 Uiso 1 1 calc R U . . .
C82 C 0.1855(3) 0.4584(2) 0.94068(12) 0.0354(7) Uani 1 1 d . . . . .
H82A H 0.157243 0.400303 0.929162 0.053 Uiso 1 1 calc R U . . .
H82B H 0.183788 0.447032 0.979897 0.053 Uiso 1 1 calc R U . . .
H82C H 0.266202 0.468684 0.921069 0.053 Uiso 1 1 calc R U . . .
C25 C 0.0749(3) 0.8305(3) 0.55509(14) 0.0387(8) Uani 1 1 d . . . . .
H25 H 0.028113 0.860269 0.529984 0.046 Uiso 1 1 calc R U . . .
C84 C -0.0724(3) 0.6684(2) 0.82322(13) 0.0350(7) Uani 1 1 d . . . . .
H84A H -0.154366 0.692848 0.834290 0.053 Uiso 1 1 calc R U . . .
H84B H -0.069496 0.606300 0.806972 0.053 Uiso 1 1 calc R U . . .
H84C H -0.029988 0.718580 0.796472 0.053 Uiso 1 1 calc R U . . .
C19 C 0.6810(3) 1.0095(3) 0.58026(13) 0.0373(7) Uani 1 1 d . . . . .
H19 H 0.621397 0.992378 0.614199 0.045 Uiso 1 1 calc R U . . .
C26 C 0.0866(3) 0.8807(2) 0.59768(13) 0.0334(7) Uani 1 1 d . . . . .
H26 H 0.050078 0.945661 0.600828 0.040 Uiso 1 1 calc R U . . .
C58 C 0.3788(3) 0.3150(3) 0.64626(13) 0.0380(8) Uani 1 1 d . . . . .
H58 H 0.314193 0.363156 0.661348 0.046 Uiso 1 1 calc R U . . .
B1 B 0.4664(3) 0.7574(3) 0.65009(12) 0.0241(6) Uani 1 1 d . . . . .
C54 C 0.4676(3) 0.1121(2) 0.78006(14) 0.0334(7) Uani 1 1 d . . . . .
H54 H 0.487701 0.066880 0.809225 0.040 Uiso 1 1 calc R U . . .
C38 C 0.4949(4) 0.6056(3) 0.90536(13) 0.0460(10) Uani 1 1 d . . . . .
H38 H 0.540648 0.553306 0.921499 0.055 Uiso 1 1 calc R U . . .
C73 C -0.0814(3) 0.0926(2) 0.89589(14) 0.0368(8) Uani 1 1 d . . . . .
H73 H -0.054238 0.158574 0.900207 0.044 Uiso 1 1 calc R U . . .
C31 C 0.2496(13) 0.5849(7) 0.5802(6) 0.044(2) Uani 0.58(3) 1 d D U P C 1
H31 H 0.303359 0.569554 0.606648 0.053 Uiso 0.58(3) 1 calc R U P C 1
C40 C 0.6012(3) 0.5577(3) 0.81473(15) 0.0421(8) Uani 1 1 d . . . . .
H40A H 0.590909 0.569501 0.776893 0.063 Uiso 1 1 calc R U . . .
H40B H 0.590429 0.487426 0.828629 0.063 Uiso 1 1 calc R U . . .
H40C H 0.680463 0.574128 0.816452 0.063 Uiso 1 1 calc R U . . .
B2 B 0.1085(3) 0.3088(2) 0.78953(12) 0.0213(6) Uani 1 1 d . . . . .
C42 C 0.2901(4) 0.8450(3) 0.83490(17) 0.0486(9) Uani 1 1 d . . . . .
H42A H 0.337096 0.876860 0.801235 0.073 Uiso 1 1 calc R U . . .
H42B H 0.267043 0.893647 0.861167 0.073 Uiso 1 1 calc R U . . .
H42C H 0.219657 0.820470 0.826964 0.073 Uiso 1 1 calc R U . . .
C62 C 0.4994(4) 0.2377(3) 0.86876(15) 0.0504(10) Uani 1 1 d . . . . .
H62A H 0.543082 0.172569 0.868645 0.076 Uiso 1 1 calc R U . . .
H62B H 0.480477 0.256313 0.905867 0.076 Uiso 1 1 calc R U . . .
H62C H 0.547508 0.287939 0.844783 0.076 Uiso 1 1 calc R U . . .
C36 C 0.3489(4) 0.7380(3) 0.91491(14) 0.0495(10) Uani 1 1 d . . . . .
H36 H 0.293260 0.777582 0.937564 0.059 Uiso 1 1 calc R U . . .
C21 C 0.7759(4) 1.0662(3) 0.59527(16) 0.0538(11) Uani 1 1 d . . . . .
H21A H 0.810060 1.025025 0.623687 0.081 Uiso 1 1 calc R U . . .
H21B H 0.740655 1.128699 0.608701 0.081 Uiso 1 1 calc R U . . .
H21C H 0.837597 1.080897 0.563001 0.081 Uiso 1 1 calc R U . . .
C16 C 0.7692(6) 0.6333(4) 0.6081(2) 0.0438(12) Uani 0.780(10) 1 d D U P D 1
H16 H 0.694066 0.637486 0.635459 0.053 Uiso 0.780(10) 1 calc R U P D 1
C83 C -0.0148(5) 0.7801(3) 0.99690(16) 0.0541(11) Uani 1 1 d . . . . .
H83A H 0.040051 0.833386 0.985562 0.081 Uiso 1 1 calc R U . . .
H83B H -0.005763 0.746627 1.032719 0.081 Uiso 1 1 calc R U . . .
H83C H -0.095459 0.808825 0.998985 0.081 Uiso 1 1 calc R U . . .
C60 C 0.4845(4) 0.3746(4) 0.61843(17) 0.0654(14) Uani 1 1 d . . . . .
H60A H 0.505551 0.413954 0.644437 0.098 Uiso 1 1 calc R U . . .
H60B H 0.464779 0.419456 0.587464 0.098 Uiso 1 1 calc R U . . .
H60C H 0.551143 0.328770 0.605537 0.098 Uiso 1 1 calc R U . . .
C37 C 0.4145(4) 0.6617(4) 0.93863(13) 0.0534(11) Uani 1 1 d D . . . .
C29 C 0.0479(4) 0.9290(3) 0.71457(18) 0.0563(11) Uani 1 1 d . . . . .
H29A H 0.008925 0.980205 0.692036 0.084 Uiso 1 1 calc R U . . .
H29B H 0.061034 0.957109 0.746406 0.084 Uiso 1 1 calc R U . . .
H29C H -0.001869 0.872382 0.726590 0.084 Uiso 1 1 calc R U . . .
C20 C 0.6190(4) 1.0765(3) 0.54020(16) 0.0561(11) Uani 1 1 d . . . . .
H20A H 0.675623 1.094243 0.506447 0.084 Uiso 1 1 calc R U . . .
H20B H 0.585629 1.137327 0.556138 0.084 Uiso 1 1 calc R U . . .
H20C H 0.555994 1.041085 0.532249 0.084 Uiso 1 1 calc R U . . .
C74 C 0.0236(4) 0.0186(3) 0.89121(19) 0.0541(11) Uani 1 1 d . . . . .
H74A H -0.001659 -0.047823 0.889486 0.081 Uiso 1 1 calc R U . . .
H74B H 0.059735 0.016839 0.923021 0.081 Uiso 1 1 calc R U . . .
H74C H 0.080972 0.038624 0.858093 0.081 Uiso 1 1 calc R U . . .
C30 C 0.2408(4) 0.9833(3) 0.65930(19) 0.0591(12) Uani 1 1 d . . . . .
H30A H 0.314812 0.960483 0.636754 0.089 Uiso 1 1 calc R U . . .
H30B H 0.257553 1.013670 0.689719 0.089 Uiso 1 1 calc R U . . .
H30C H 0.198574 1.032709 0.637253 0.089 Uiso 1 1 calc R U . . .
C75 C -0.1744(4) 0.0621(3) 0.94604(15) 0.0549(11) Uani 1 1 d . . . . .
H75A H -0.236821 0.115340 0.950856 0.082 Uiso 1 1 calc R U . . .
H75B H -0.138470 0.050497 0.978214 0.082 Uiso 1 1 calc R U . . .
H75C H -0.207843 0.000687 0.941296 0.082 Uiso 1 1 calc R U . . .
C63 C 0.3049(4) 0.1596(3) 0.88672(15) 0.0509(10) Uani 1 1 d . . . . .
H63A H 0.230383 0.161620 0.874354 0.076 Uiso 1 1 calc R U . . .
H63B H 0.289972 0.178841 0.923655 0.076 Uiso 1 1 calc R U . . .
H63C H 0.341966 0.091908 0.886717 0.076 Uiso 1 1 calc R U . . .
C72 C -0.1049(4) 0.2943(3) 0.66886(17) 0.0609(12) Uani 1 1 d . . . . .
H72A H -0.025333 0.266788 0.671126 0.091 Uiso 1 1 calc R U . . .
H72B H -0.100830 0.360124 0.647369 0.091 Uiso 1 1 calc R U . . .
H72C H -0.143045 0.249642 0.651377 0.091 Uiso 1 1 calc R U . . .
C87 C 0.5338(4) 0.9513(3) 0.99454(17) 0.0508(10) Uani 1 1 d . . . . .
H87A H 0.489918 0.896834 1.017965 0.061 Uiso 1 1 calc R U . . .
H87B H 0.610142 0.951318 1.005782 0.061 Uiso 1 1 calc R U . . .
C71 C -0.2991(4) 0.3460(3) 0.72349(19) 0.0573(11) Uani 1 1 d . . . . .
H71A H -0.340068 0.298220 0.709398 0.086 Uiso 1 1 calc R U . . .
H71B H -0.296088 0.409043 0.699413 0.086 Uiso 1 1 calc R U . . .
H71C H -0.341313 0.357711 0.760097 0.086 Uiso 1 1 calc R U . . .
C86 C 0.5573(4) 0.9276(4) 0.9365(2) 0.0624(12) Uani 1 1 d . . . . .
H86A H 0.481052 0.922132 0.926058 0.075 Uiso 1 1 calc R U . . .
H86B H 0.596000 0.984181 0.912602 0.075 Uiso 1 1 calc R U . . .
C32 C 0.1582(13) 0.5068(10) 0.5950(7) 0.054(2) Uani 0.58(3) 1 d D U P C 1
H32A H 0.113493 0.511910 0.632018 0.081 Uiso 0.58(3) 1 calc R U P C 1
H32B H 0.197663 0.440150 0.593165 0.081 Uiso 0.58(3) 1 calc R U P C 1
H32C H 0.104640 0.518184 0.569374 0.081 Uiso 0.58(3) 1 calc R U P C 1
C85 C 0.6316(5) 0.8345(4) 0.9259(2) 0.0750(16) Uani 1 1 d . . . . .
H85A H 0.635464 0.821582 0.888394 0.112 Uiso 1 1 calc R U . . .
H85B H 0.597372 0.778436 0.951107 0.112 Uiso 1 1 calc R U . . .
H85C H 0.710984 0.842256 0.931379 0.112 Uiso 1 1 calc R U . . .
C17 C 0.8662(6) 0.6183(4) 0.6410(3) 0.0581(15) Uani 0.780(10) 1 d D U P D 1
H17A H 0.942881 0.619097 0.616150 0.087 Uiso 0.780(10) 1 calc R U P D 1
H17B H 0.859383 0.553934 0.663875 0.087 Uiso 0.780(10) 1 calc R U P D 1
H17C H 0.858552 0.672054 0.664030 0.087 Uiso 0.780(10) 1 calc R U P D 1
C18 C 0.7619(8) 0.5442(4) 0.5795(2) 0.0632(17) Uani 0.780(10) 1 d D U P D 1
H18A H 0.701075 0.558257 0.557571 0.095 Uiso 0.780(10) 1 calc R U P D 1
H18B H 0.742072 0.486251 0.606555 0.095 Uiso 0.780(10) 1 calc R U P D 1
H18C H 0.837828 0.529937 0.555793 0.095 Uiso 0.780(10) 1 calc R U P D 1
C59 C 0.3340(5) 0.2606(4) 0.60611(19) 0.0719(16) Uani 1 1 d . . . . .
H59A H 0.395118 0.211739 0.591235 0.108 Uiso 1 1 calc R U . . .
H59B H 0.314534 0.309000 0.576408 0.108 Uiso 1 1 calc R U . . .
H59C H 0.263709 0.226264 0.624931 0.108 Uiso 1 1 calc R U . . .
C33 C 0.3243(14) 0.5762(12) 0.5239(5) 0.061(3) Uani 0.58(3) 1 d D U P C 1
H33A H 0.274310 0.589159 0.496723 0.092 Uiso 0.58(3) 1 calc R U P C 1
H33B H 0.362038 0.508857 0.522742 0.092 Uiso 0.58(3) 1 calc R U P C 1
H33C H 0.384584 0.625101 0.515950 0.092 Uiso 0.58(3) 1 calc R U P C 1
O2 O 0.1226(8) 0.2279(8) 0.7700(5) 0.0350(2) Uani 0.265(2) 1 d . . P A 2
H2A H 0.111117 0.180779 0.795298 0.053 Uiso 0.265(2) 1 calc R U P A 2
O1 O 0.4608(8) 0.7924(9) 0.6001(5) 0.0436(2) Uani 0.280(2) 1 d . . P B 2
H1 H 0.424786 0.848913 0.599693 0.065 Uiso 0.280(2) 1 calc R U P B 2
C18A C 0.685(2) 0.5669(15) 0.5916(9) 0.056(3) Uani 0.220(10) 1 d D U P D 2
H18D H 0.603702 0.595137 0.593712 0.084 Uiso 0.220(10) 1 calc R U P D 2
H18E H 0.684341 0.502603 0.614567 0.084 Uiso 0.220(10) 1 calc R U P D 2
H18F H 0.719703 0.557054 0.553854 0.084 Uiso 0.220(10) 1 calc R U P D 2
C17A C 0.8785(17) 0.5929(17) 0.6137(11) 0.063(3) Uani 0.220(10) 1 d D U P D 2
H17D H 0.916593 0.573338 0.578003 0.094 Uiso 0.220(10) 1 calc R U P D 2
H17E H 0.873823 0.534024 0.640993 0.094 Uiso 0.220(10) 1 calc R U P D 2
H17F H 0.924459 0.642199 0.623681 0.094 Uiso 0.220(10) 1 calc R U P D 2
C16A C 0.7557(19) 0.6379(10) 0.6114(8) 0.050(2) Uani 0.220(10) 1 d D U P D 2
H16A H 0.714952 0.654664 0.648309 0.060 Uiso 0.220(10) 1 calc R U P D 2
C33A C 0.3547(17) 0.6071(16) 0.5215(7) 0.057(3) Uani 0.42(3) 1 d D U P C 2
H33D H 0.312973 0.637108 0.492915 0.085 Uiso 0.42(3) 1 calc R U P C 2
H33E H 0.391446 0.541962 0.512564 0.085 Uiso 0.42(3) 1 calc R U P C 2
H33F H 0.415356 0.650772 0.524245 0.085 Uiso 0.42(3) 1 calc R U P C 2
C32A C 0.1841(17) 0.5137(14) 0.5761(9) 0.052(3) Uani 0.42(3) 1 d D U P C 2
H32D H 0.131025 0.504652 0.611650 0.078 Uiso 0.42(3) 1 calc R U P C 2
H32E H 0.229140 0.450742 0.568902 0.078 Uiso 0.42(3) 1 calc R U P C 2
H32F H 0.138077 0.534191 0.547723 0.078 Uiso 0.42(3) 1 calc R U P C 2
C31A C 0.2678(17) 0.5936(10) 0.5759(8) 0.048(2) Uani 0.42(3) 1 d D U P C 2
H31A H 0.312306 0.573411 0.605736 0.057 Uiso 0.42(3) 1 calc R U P C 2
C41 C 0.3957(5) 0.6428(5) 1.00004(15) 0.0836(19) Uani 1 1 d D U . . .
H41A H 0.348793 0.584604 1.013049 0.125 Uiso 1 1 calc R U . . .
H41B H 0.354220 0.701361 1.015829 0.125 Uiso 1 1 calc R U . . .
H41C H 0.471931 0.630171 1.011005 0.125 Uiso 1 1 calc R U . . .

loop_
_atom_site_aniso_label
_atom_site_aniso_U_11
_atom_site_aniso_U_22
_atom_site_aniso_U_33
_atom_site_aniso_U_23
_atom_site_aniso_U_13
_atom_site_aniso_U_12
Br2 0.0200(2) 0.0280(3) 0.0606(3) -0.0252(2) -0.00118(19) -0.00756(16)
Br1 0.0276(3) 0.0840(4) 0.0195(3) 0.0117(2) -0.00815(19) -0.0245(2)
N3 0.0178(11) 0.0161(11) 0.0218(10) -0.0019(8) -0.0017(8) -0.0059(9)
N2 0.0175(11) 0.0240(12) 0.0198(10) 0.0024(8) -0.0050(8) -0.0084(9)
N4 0.0170(11) 0.0160(11) 0.0253(10) -0.0016(8) -0.0026(9) -0.0076(9)
N1 0.0235(12) 0.0255(12) 0.0178(10) 0.0040(8) -0.0045(9) -0.0116(10)
C11 0.0335(16) 0.0320(16) 0.0254(14) 0.0030(11) -0.0063(12) -0.0143(13)
C6 0.0198(12) 0.0143(11) 0.0192(11) 0.0027(9) -0.0024(9) -0.0061(10)
C48 0.0238(14) 0.0161(12) 0.0212(11) -0.0004(9) -0.0038(10) -0.0099(11)
C52 0.0176(12) 0.0175(12) 0.0289(13) -0.0035(10) -0.0038(10) -0.0025(10)
C47 0.0197(12) 0.0152(12) 0.0200(11) -0.0010(9) -0.0031(9) -0.0069(10)
C77 0.0286(15) 0.0216(14) 0.0274(13) -0.0022(11) -0.0033(11) -0.0078(12)
C5 0.0213(13) 0.0173(12) 0.0178(11) 0.0000(9) -0.0026(9) -0.0072(10)
C45 0.0169(12) 0.0167(12) 0.0220(11) 0.0015(9) -0.0025(9) -0.0085(10)
C34 0.0265(14) 0.0223(13) 0.0194(12) 0.0017(10) -0.0047(10) -0.0138(11)
C43 0.0169(12) 0.0185(13) 0.0238(12) -0.0007(10) -0.0038(10) -0.0035(10)
C3 0.0292(14) 0.0276(14) 0.0227(12) 0.0020(11) -0.0088(11) -0.0153(12)
C46 0.0185(13) 0.0161(12) 0.0204(11) 0.0005(9) -0.0028(10) -0.0078(10)
C8 0.0188(13) 0.0206(13) 0.0280(13) 0.0008(10) -0.0063(10) -0.0082(10)
C4 0.0231(14) 0.0219(13) 0.0185(12) 0.0037(9) -0.0038(10) -0.0116(11)
C69 0.0199(13) 0.0269(15) 0.0317(14) -0.0042(11) -0.0031(11) -0.0091(11)
C27 0.0250(14) 0.0266(15) 0.0308(14) 0.0041(11) -0.0072(11) -0.0091(12)
C51 0.0182(13) 0.0172(13) 0.0298(13) -0.0011(10) -0.0045(10) -0.0107(10)
C65 0.0281(15) 0.0206(14) 0.0362(15) -0.0014(11) -0.0060(12) -0.0114(12)
C22 0.0177(13) 0.0281(15) 0.0256(13) 0.0042(11) -0.0072(10) -0.0084(11)
C78 0.0347(17) 0.0215(14) 0.0357(15) -0.0057(12) 0.0034(13) -0.0055(13)
C76 0.0236(13) 0.0146(12) 0.0215(11) -0.0023(9) -0.0013(10) -0.0088(10)
C44 0.0148(12) 0.0197(13) 0.0279(12) -0.0002(10) -0.0034(10) -0.0057(10)
C9 0.0209(13) 0.0220(14) 0.0264(13) -0.0009(10) -0.0078(11) -0.0054(11)
C7 0.0213(13) 0.0154(12) 0.0218(12) -0.0001(9) -0.0023(10) -0.0085(10)
C64 0.0208(14) 0.0195(13) 0.0325(14) -0.0033(11) -0.0048(11) -0.0100(11)
C53 0.0229(14) 0.0232(14) 0.0316(14) 0.0007(11) -0.0073(11) -0.0063(11)
C23 0.0270(15) 0.0399(18) 0.0282(14) -0.0032(12) -0.0105(12) -0.0016(13)
C1 0.0224(14) 0.0284(15) 0.0239(13) 0.0058(10) -0.0039(11) -0.0151(12)
C2 0.0214(14) 0.0314(16) 0.0268(13) 0.0001(11) -0.0060(11) -0.0142(12)
C66 0.0383(18) 0.0224(15) 0.0465(18) -0.0058(13) -0.0065(14) -0.0138(14)
C68 0.0336(16) 0.0345(16) 0.0357(15) -0.0100(13) -0.0076(13) -0.0123(13)
C67 0.0366(18) 0.0293(16) 0.0477(18) -0.0145(14) -0.0081(14) -0.0174(14)
C79 0.048(2) 0.0262(16) 0.0294(14) -0.0082(12) 0.0029(13) -0.0151(14)
C50 0.0165(13) 0.0241(14) 0.0309(13) -0.0042(11) -0.0015(10) -0.0066(11)
C15 0.0357(17) 0.0338(17) 0.0309(14) 0.0005(13) -0.0047(13) -0.0166(14)
C81 0.0288(15) 0.0239(14) 0.0237(12) 0.0015(10) -0.0054(11) -0.0127(12)
C35 0.0373(18) 0.0401(18) 0.0276(14) -0.0093(12) -0.0004(12) -0.0190(15)
C10 0.0246(14) 0.0332(16) 0.0219(12) 0.0010(11) -0.0040(11) -0.0168(13)
C28 0.0366(18) 0.0259(16) 0.0416(17) -0.0032(13) -0.0114(14) -0.0033(14)
C39 0.0364(17) 0.0286(15) 0.0296(14) 0.0056(12) -0.0154(12) -0.0148(13)
C49 0.0250(14) 0.0216(13) 0.0240(12) -0.0049(10) -0.0008(10) -0.0082(11)
C13 0.047(2) 0.044(2) 0.0262(14) -0.0019(13) -0.0035(14) -0.0168(16)
C80 0.0384(18) 0.0374(18) 0.0260(14) -0.0068(12) -0.0043(12) -0.0173(14)
C61 0.0359(17) 0.0331(17) 0.0283(14) 0.0019(12) -0.0084(12) -0.0045(14)
C57 0.0347(16) 0.0228(15) 0.0300(14) -0.0038(11) -0.0093(13) 0.0010(12)
C14 0.046(2) 0.0363(18) 0.0337(16) -0.0083(13) -0.0017(14) -0.0159(16)
C12 0.0423(19) 0.0397(19) 0.0236(14) 0.0074(12) -0.0017(13) -0.0137(15)
C55 0.0381(18) 0.0261(16) 0.0463(18) -0.0090(13) -0.0070(15) 0.0055(14)
C56 0.0413(19) 0.0317(17) 0.0368(16) -0.0129(13) -0.0079(14) 0.0045(14)
C70 0.0356(17) 0.0311(17) 0.0346(15) 0.0007(13) -0.0087(13) -0.0115(14)
C24 0.0349(18) 0.049(2) 0.0338(15) -0.0014(14) -0.0176(14) -0.0062(15)
C82 0.0434(19) 0.0354(18) 0.0276(14) 0.0029(12) -0.0107(13) -0.0047(15)
C25 0.0319(17) 0.046(2) 0.0395(17) 0.0136(14) -0.0187(14) -0.0087(15)
C84 0.0388(18) 0.0284(16) 0.0370(16) -0.0013(12) -0.0100(14) 0.0045(14)
C19 0.0435(19) 0.0343(18) 0.0297(15) 0.0054(13) -0.0024(13) -0.0030(15)
C26 0.0291(16) 0.0282(16) 0.0410(16) 0.0087(13) -0.0088(13) -0.0070(13)
C58 0.053(2) 0.0303(17) 0.0315(15) -0.0049(13) -0.0130(15) 0.0078(15)
B1 0.0188(15) 0.0283(16) 0.0235(14) 0.0047(12) -0.0012(11) -0.0116(13)
C54 0.0331(17) 0.0234(15) 0.0436(17) 0.0038(12) -0.0118(14) -0.0023(13)
C38 0.059(2) 0.051(2) 0.0312(16) 0.0140(15) -0.0196(16) -0.027(2)
C73 0.044(2) 0.0284(16) 0.0413(17) 0.0041(13) -0.0144(15) -0.0168(15)
C31 0.050(4) 0.049(3) 0.043(3) -0.022(3) -0.026(3) 0.016(3)
C40 0.043(2) 0.0363(19) 0.053(2) -0.0020(15) -0.0256(17) -0.0006(16)
B2 0.0187(15) 0.0198(15) 0.0259(14) -0.0014(11) -0.0038(11) -0.0071(12)
C42 0.044(2) 0.045(2) 0.060(2) -0.0282(18) -0.0080(18) 0.0050(17)
C62 0.052(2) 0.067(3) 0.0380(18) 0.0045(17) -0.0212(17) -0.024(2)
C36 0.051(2) 0.072(3) 0.0271(16) -0.0180(17) 0.0057(15) -0.027(2)
C21 0.083(3) 0.038(2) 0.0418(19) -0.0037(16) -0.011(2) -0.013(2)
C16 0.060(3) 0.027(2) 0.043(2) 0.0024(17) -0.007(2) -0.014(2)
C83 0.082(3) 0.040(2) 0.0418(19) -0.0201(16) -0.001(2) -0.017(2)
C60 0.070(3) 0.067(3) 0.042(2) 0.021(2) 0.005(2) 0.008(2)
C37 0.067(3) 0.072(3) 0.0230(16) 0.0070(17) -0.0091(17) -0.038(2)
C29 0.055(3) 0.058(3) 0.056(2) -0.020(2) 0.001(2) -0.007(2)
C20 0.062(3) 0.055(3) 0.045(2) 0.0094(18) -0.0117(19) 0.010(2)
C74 0.056(3) 0.036(2) 0.076(3) 0.0108(18) -0.033(2) -0.0080(18)
C30 0.064(3) 0.045(2) 0.074(3) -0.018(2) -0.009(2) -0.026(2)
C75 0.067(3) 0.063(3) 0.0382(19) 0.0048(17) -0.0127(19) -0.032(2)
C63 0.046(2) 0.065(3) 0.0382(18) 0.0071(17) -0.0019(16) -0.019(2)
C72 0.063(3) 0.057(3) 0.048(2) 0.0094(19) 0.011(2) -0.002(2)
C87 0.038(2) 0.053(2) 0.054(2) 0.0108(18) -0.0035(17) -0.0079(18)
C71 0.051(2) 0.053(3) 0.059(2) 0.012(2) -0.006(2) 0.005(2)
C86 0.041(2) 0.076(3) 0.072(3) -0.010(2) -0.012(2) -0.012(2)
C32 0.062(6) 0.043(4) 0.064(6) -0.022(4) -0.026(5) 0.009(4)
C85 0.058(3) 0.058(3) 0.106(4) -0.023(3) 0.006(3) -0.021(2)
C17 0.076(4) 0.043(3) 0.056(3) 0.006(2) -0.024(3) -0.001(3)
C18 0.094(4) 0.038(3) 0.058(3) 0.001(2) -0.013(3) -0.022(3)
C59 0.117(5) 0.055(3) 0.059(3) -0.023(2) -0.055(3) 0.032(3)
C33 0.078(6) 0.064(5) 0.048(4) -0.027(4) -0.017(4) 0.003(5)
O2 0.0200(2) 0.0280(3) 0.0606(3) -0.0252(2) -0.00118(19) -0.00756(16)
O1 0.0276(3) 0.0840(4) 0.0195(3) 0.0117(2) -0.00815(19) -0.0245(2)
C18A 0.073(6) 0.033(6) 0.063(6) 0.001(5) -0.008(6) -0.026(6)
C17A 0.078(6) 0.042(5) 0.060(6) 0.009(5) -0.002(6) -0.008(5)
C16A 0.068(4) 0.032(4) 0.049(4) 0.003(4) -0.008(4) -0.015(4)
C33A 0.066(7) 0.060(6) 0.044(4) -0.018(5) -0.013(5) 0.015(5)
C32A 0.058(6) 0.048(5) 0.056(6) -0.023(5) -0.020(5) 0.012(5)
C31A 0.054(5) 0.050(4) 0.046(4) -0.019(3) -0.022(4) 0.017(4)
C41 0.101(4) 0.124(5) 0.0268(18) 0.011(2) -0.008(2) -0.054(4)

loop_
_atom_type_symbol
_atom_type_description
_atom_type_scat_dispersion_real
_atom_type_scat_dispersion_imag
_atom_type_scat_source
C C 0.0181 0.0091 'International Tables Vol C Tables 4.2.6.8 and 6.1.1.4'
H H 0.0000 0.0000 'International Tables Vol C Tables 4.2.6.8 and 6.1.1.4'
B B 0.0090 0.0039 'International Tables Vol C Tables 4.2.6.8 and 6.1.1.4'
Br Br -0.6763 1.2805 'International Tables Vol C Tables 4.2.6.8 and 6.1.1.4'
N N 0.0311 0.0180 'International Tables Vol C Tables 4.2.6.8 and 6.1.1.4'
O O 0.0492 0.0322 'International Tables Vol C Tables 4.2.6.8 and 6.1.1.4'

loop_
_geom_angle_atom_site_label_1
_geom_angle_atom_site_label_2
_geom_angle_atom_site_label_3
_geom_angle
_geom_angle_site_symmetry_1
_geom_angle_site_symmetry_3
_geom_angle_publ_flag
C46 N3 C43 107.3(2) . . ?
B2 N3 C43 131.5(2) . . ?
B2 N3 C46 121.2(2) . . ?
C6 N2 C9 107.4(2) . . ?
B1 N2 C6 120.9(2) . . ?
B1 N2 C9 131.7(2) . . ?
C48 N4 B2 120.1(2) . . ?
C51 N4 C48 107.3(2) . . ?
C51 N4 B2 132.6(2) . . ?
C4 N1 B1 120.4(2) . . ?
C1 N1 C4 107.4(2) . . ?
C1 N1 B1 132.0(2) . . ?
C10 C11 C19 121.5(3) . . ?
C12 C11 C10 118.6(3) . . ?
C12 C11 C19 119.9(3) . . ?
N2 C6 C7 108.2(2) . . ?
C5 C6 N2 121.3(2) . . ?
C5 C6 C7 130.3(2) . . ?
N4 C48 C47 120.3(2) . . ?
C49 C48 N4 108.6(2) . . ?
C49 C48 C47 130.9(2) . . ?
C53 C52 C43 116.9(2) . . ?
C57 C52 C43 122.3(3) . . ?
C57 C52 C53 120.8(3) . . ?
C48 C47 C76 117.1(2) . . ?
C46 C47 C48 119.0(2) . . ?
C46 C47 C76 123.6(2) . . ?
C78 C77 C76 119.6(3) . . ?
C78 C77 C84 118.7(3) . . ?
C76 C77 C84 121.8(3) . . ?
C6 C5 C34 121.1(2) . . ?
C6 C5 C4 119.6(2) . . ?
C4 C5 C34 119.3(2) . . ?
C46 C45 H45 108.2 . . ?
C46 C45 C7 112.5(2) . . ?
C44 C45 H45 108.2 . . ?
C44 C45 C46 101.5(2) . . ?
C44 C45 C7 117.7(2) . . ?
C7 C45 H45 108.2 . . ?
C35 C34 C5 119.2(3) . . ?
C35 C34 C39 119.8(3) . . ?
C39 C34 C5 121.0(3) . . ?
N3 C43 C52 120.3(2) . . ?
C44 C43 N3 110.4(2) . . ?
C44 C43 C52 127.8(3) . . ?
C4 C3 H3 126.1 . . ?
C4 C3 C2 107.9(2) . . ?
C2 C3 H3 126.1 . . ?
N3 C46 C45 108.8(2) . . ?
C47 C46 N3 121.6(2) . . ?
C47 C46 C45 129.6(2) . . ?
C9 C8 H8 124.3 . . ?
C9 C8 C7 111.4(2) . . ?
C7 C8 H8 124.3 . . ?
N1 C4 C5 119.2(2) . . ?
C3 C4 N1 108.3(2) . . ?
C3 C4 C5 132.3(2) . . ?
C64 C69 C70 122.3(3) . . ?
C68 C69 C64 118.1(3) . . ?
C68 C69 C70 119.6(3) . . ?
C22 C27 C28 122.2(3) . . ?
C26 C27 C22 118.5(3) . . ?
C26 C27 C28 119.3(3) . . ?
N4 C51 C64 126.3(2) . . ?
C50 C51 N4 108.2(2) . . ?
C50 C51 C64 125.5(2) . . ?
C64 C65 C73 121.9(3) . . ?
C66 C65 C64 118.6(3) . . ?
C66 C65 C73 119.5(3) . . ?
C27 C22 C9 116.7(3) . . ?
C23 C22 C27 121.0(3) . . ?
C23 C22 C9 122.0(3) . . ?
C77 C78 H78 119.1 . . ?
C77 C78 C79 121.9(3) . . ?
C79 C78 H78 119.1 . . ?
C77 C76 C47 121.9(2) . . ?
C77 C76 C81 119.4(2) . . ?
C81 C76 C47 118.5(2) . . ?
C45 C44 H44 124.4 . . ?
C43 C44 C45 111.2(2) . . ?
C43 C44 H44 124.4 . . ?
N2 C9 C22 123.2(2) . . ?
C8 C9 N2 110.4(2) . . ?
C8 C9 C22 124.7(3) . . ?
C6 C7 C45 114.5(2) . . ?
C6 C7 H7 107.7 . . ?
C45 C7 H7 107.7 . . ?
C8 C7 C6 101.7(2) . . ?
C8 C7 C45 117.0(2) . . ?
C8 C7 H7 107.7 . . ?
C69 C64 C51 119.6(3) . . ?
C65 C64 C69 121.2(3) . . ?
C65 C64 C51 118.9(3) . . ?
C52 C53 C61 122.0(3) . . ?
C54 C53 C52 118.7(3) . . ?
C54 C53 C61 119.3(3) . . ?
C22 C23 C31 121.9(5) . . ?
C22 C23 C31A 120.6(8) . . ?
C24 C23 C22 118.4(3) . . ?
C24 C23 C31 119.6(6) . . ?
C24 C23 C31A 120.6(8) . . ?
N1 C1 C10 123.2(2) . . ?
C2 C1 N1 107.8(2) . . ?
C2 C1 C10 128.2(3) . . ?
C3 C2 H2 125.7 . . ?
C1 C2 C3 108.6(2) . . ?
C1 C2 H2 125.7 . . ?
C65 C66 H66 119.7 . . ?
C67 C66 C65 120.6(3) . . ?
C67 C66 H66 119.7 . . ?
C69 C68 H68 119.4 . . ?
C67 C68 C69 121.2(3) . . ?
C67 C68 H68 119.4 . . ?
C66 C67 H67 119.9 . . ?
C68 C67 C66 120.2(3) . . ?
C68 C67 H67 119.9 . . ?
C78 C79 C83 121.6(4) . . ?
C80 C79 C78 118.2(3) . . ?
C80 C79 C83 120.1(3) . . ?
C51 C50 H50 125.6 . . ?
C51 C50 C49 108.8(2) . . ?
C49 C50 H50 125.6 . . ?
C10 C15 C16 121.9(4) . . ?
C10 C15 C16A 116.5(9) . . ?
C14 C15 C10 118.8(3) . . ?
C14 C15 C16 119.3(4) . . ?
C14 C15 C16A 124.6(9) . . ?
C76 C81 C82 122.1(3) . . ?
C80 C81 C76 119.1(3) . . ?
C80 C81 C82 118.9(3) . . ?
C34 C35 C42 121.7(3) . . ?
C36 C35 C34 119.0(4) . . ?
C36 C35 C42 119.3(3) . . ?
C11 C10 C1 120.6(3) . . ?
C15 C10 C11 120.9(3) . . ?
C15 C10 C1 118.5(3) . . ?
C27 C28 H28 107.6 . . ?
C27 C28 C29 112.8(3) . . ?
C27 C28 C30 111.0(3) . . ?
C29 C28 H28 107.6 . . ?
C29 C28 C30 110.0(3) . . ?
C30 C28 H28 107.6 . . ?
C34 C39 C40 121.7(3) . . ?
C38 C39 C34 118.5(3) . . ?
C38 C39 C40 119.8(3) . . ?
C48 C49 C50 107.1(2) . . ?
C48 C49 H49 126.5 . . ?
C50 C49 H49 126.5 . . ?
C14 C13 H13 119.9 . . ?
C12 C13 H13 119.9 . . ?
C12 C13 C14 120.2(3) . . ?
C79 C80 C81 121.9(3) . . ?
C79 C80 H80 119.0 . . ?
C81 C80 H80 119.0 . . ?
C53 C61 H61 107.7 . . ?
C62 C61 C53 111.0(3) . . ?
C62 C61 H61 107.7 . . ?
C63 C61 C53 111.2(3) . . ?
C63 C61 H61 107.7 . . ?
C63 C61 C62 111.3(3) . . ?
C52 C57 C58 121.1(3) . . ?
C56 C57 C52 118.5(3) . . ?
C56 C57 C58 120.4(3) . . ?
C15 C14 C13 120.5(3) . . ?
C15 C14 H14 119.7 . . ?
C13 C14 H14 119.7 . . ?
C11 C12 H12 119.5 . . ?
C13 C12 C11 120.9(3) . . ?
C13 C12 H12 119.5 . . ?
C56 C55 H55 120.1 . . ?
C56 C55 C54 119.9(3) . . ?
C54 C55 H55 120.1 . . ?
C57 C56 H56 119.4 . . ?
C55 C56 C57 121.1(3) . . ?
C55 C56 H56 119.4 . . ?
C69 C70 H70 107.5 . . ?
C69 C70 C72 112.3(3) . . ?
C72 C70 H70 107.5 . . ?
C71 C70 C69 111.3(3) . . ?
C71 C70 H70 107.5 . . ?
C71 C70 C72 110.4(3) . . ?
C23 C24 H24 119.5 . . ?
C25 C24 C23 121.0(3) . . ?
C25 C24 H24 119.5 . . ?
C81 C82 H82A 109.5 . . ?
C81 C82 H82B 109.5 . . ?
C81 C82 H82C 109.5 . . ?
H82A C82 H82B 109.5 . . ?
H82A C82 H82C 109.5 . . ?
H82B C82 H82C 109.5 . . ?
C24 C25 H25 119.8 . . ?
C24 C25 C26 120.5(3) . . ?
C26 C25 H25 119.8 . . ?
C77 C84 H84A 109.5 . . ?
C77 C84 H84B 109.5 . . ?
C77 C84 H84C 109.5 . . ?
H84A C84 H84B 109.5 . . ?
H84A C84 H84C 109.5 . . ?
H84B C84 H84C 109.5 . . ?
C11 C19 H19 107.8 . . ?
C11 C19 C21 110.7(3) . . ?
C11 C19 C20 112.5(3) . . ?
C21 C19 H19 107.8 . . ?
C20 C19 H19 107.8 . . ?
C20 C19 C21 109.9(3) . . ?
C27 C26 H26 119.7 . . ?
C25 C26 C27 120.5(3) . . ?
C25 C26 H26 119.7 . . ?
C57 C58 H58 107.7 . . ?
C57 C58 C60 109.9(3) . . ?
C57 C58 C59 111.9(3) . . ?
C60 C58 H58 107.7 . . ?
C60 C58 C59 111.8(4) . . ?
C59 C58 H58 107.7 . . ?
N2 B1 Br1 121.8(2) . . ?
N2 B1 N1 116.9(2) . . ?
N1 B1 Br1 121.2(2) . . ?
O1 B1 N2 120.7(5) . . ?
O1 B1 N1 121.3(5) . . ?
C53 C54 H54 119.5 . . ?
C55 C54 C53 120.9(3) . . ?
C55 C54 H54 119.5 . . ?
C39 C38 H38 118.7 . . ?
C37 C38 C39 122.5(4) . . ?
C37 C38 H38 118.7 . . ?
C65 C73 H73 107.8 . . ?
C65 C73 C75 111.1(3) . . ?
C74 C73 C65 111.0(3) . . ?
C74 C73 H73 107.8 . . ?
C74 C73 C75 111.0(3) . . ?
C75 C73 H73 107.8 . . ?
C23 C31 H31 106.8 . . ?
C32 C31 C23 112.8(9) . . ?
C32 C31 H31 106.8 . . ?
C33 C31 C23 112.2(9) . . ?
C33 C31 H31 106.8 . . ?
C33 C31 C32 110.9(6) . . ?
C39 C40 H40A 109.5 . . ?
C39 C40 H40B 109.5 . . ?
C39 C40 H40C 109.5 . . ?
H40A C40 H40B 109.5 . . ?
H40A C40 H40C 109.5 . . ?
H40B C40 H40C 109.5 . . ?
N3 B2 Br2 122.0(2) . . ?
N3 B2 N4 117.2(2) . . ?
N4 B2 Br2 120.8(2) . . ?
O2 B2 N3 124.2(5) . . ?
O2 B2 N4 118.4(5) . . ?
C35 C42 H42A 109.5 . . ?
C35 C42 H42B 109.5 . . ?
C35 C42 H42C 109.5 . . ?
H42A C42 H42B 109.5 . . ?
H42A C42 H42C 109.5 . . ?
H42B C42 H42C 109.5 . . ?
C61 C62 H62A 109.5 . . ?
C61 C62 H62B 109.5 . . ?
C61 C62 H62C 109.5 . . ?
H62A C62 H62B 109.5 . . ?
H62A C62 H62C 109.5 . . ?
H62B C62 H62C 109.5 . . ?
C35 C36 H36 119.1 . . ?
C37 C36 C35 121.7(4) . . ?
C37 C36 H36 119.1 . . ?
C19 C21 H21A 109.5 . . ?
C19 C21 H21B 109.5 . . ?
C19 C21 H21C 109.5 . . ?
H21A C21 H21B 109.5 . . ?
H21A C21 H21C 109.5 . . ?
H21B C21 H21C 109.5 . . ?
C15 C16 H16 105.4 . . ?
C17 C16 C15 112.4(4) . . ?
C17 C16 H16 105.4 . . ?
C18 C16 C15 114.9(5) . . ?
C18 C16 H16 105.4 . . ?
C18 C16 C17 112.3(5) . . ?
C79 C83 H83A 109.5 . . ?
C79 C83 H83B 109.5 . . ?
C79 C83 H83C 109.5 . . ?
H83A C83 H83B 109.5 . . ?
H83A C83 H83C 109.5 . . ?
H83B C83 H83C 109.5 . . ?
C58 C60 H60A 109.5 . . ?
C58 C60 H60B 109.5 . . ?
C58 C60 H60C 109.5 . . ?
H60A C60 H60B 109.5 . . ?
H60A C60 H60C 109.5 . . ?
H60B C60 H60C 109.5 . . ?
C38 C37 C36 118.4(3) . . ?
C38 C37 C41 122.4(5) . . ?
C36 C37 C41 119.2(5) . . ?
C28 C29 H29A 109.5 . . ?
C28 C29 H29B 109.5 . . ?
C28 C29 H29C 109.5 . . ?
H29A C29 H29B 109.5 . . ?
H29A C29 H29C 109.5 . . ?
H29B C29 H29C 109.5 . . ?
C19 C20 H20A 109.5 . . ?
C19 C20 H20B 109.5 . . ?
C19 C20 H20C 109.5 . . ?
H20A C20 H20B 109.5 . . ?
H20A C20 H20C 109.5 . . ?
H20B C20 H20C 109.5 . . ?
C73 C74 H74A 109.5 . . ?
C73 C74 H74B 109.5 . . ?
C73 C74 H74C 109.5 . . ?
H74A C74 H74B 109.5 . . ?
H74A C74 H74C 109.5 . . ?
H74B C74 H74C 109.5 . . ?
C28 C30 H30A 109.5 . . ?
C28 C30 H30B 109.5 . . ?
C28 C30 H30C 109.5 . . ?
H30A C30 H30B 109.5 . . ?
H30A C30 H30C 109.5 . . ?
H30B C30 H30C 109.5 . . ?
C73 C75 H75A 109.5 . . ?
C73 C75 H75B 109.5 . . ?
C73 C75 H75C 109.5 . . ?
H75A C75 H75B 109.5 . . ?
H75A C75 H75C 109.5 . . ?
H75B C75 H75C 109.5 . . ?
C61 C63 H63A 109.5 . . ?
C61 C63 H63B 109.5 . . ?
C61 C63 H63C 109.5 . . ?
H63A C63 H63B 109.5 . . ?
H63A C63 H63C 109.5 . . ?
H63B C63 H63C 109.5 . . ?
C70 C72 H72A 109.5 . . ?
C70 C72 H72B 109.5 . . ?
C70 C72 H72C 109.5 . . ?
H72A C72 H72B 109.5 . . ?
H72A C72 H72C 109.5 . . ?
H72B C72 H72C 109.5 . . ?
C87 C87 H87A 108.2 2_677 . ?
C87 C87 H87B 108.2 2_677 . ?
C87 C87 C86 116.3(5) 2_677 . ?
H87A C87 H87B 107.4 . . ?
C86 C87 H87A 108.2 . . ?
C86 C87 H87B 108.2 . . ?
C70 C71 H71A 109.5 . . ?
C70 C71 H71B 109.5 . . ?
C70 C71 H71C 109.5 . . ?
H71A C71 H71B 109.5 . . ?
H71A C71 H71C 109.5 . . ?
H71B C71 H71C 109.5 . . ?
C87 C86 H86A 108.5 . . ?
C87 C86 H86B 108.5 . . ?
H86A C86 H86B 107.5 . . ?
C85 C86 C87 115.2(5) . . ?
C85 C86 H86A 108.5 . . ?
C85 C86 H86B 108.5 . . ?
C31 C32 H32A 109.5 . . ?
C31 C32 H32B 109.5 . . ?
C31 C32 H32C 109.5 . . ?
H32A C32 H32B 109.5 . . ?
H32A C32 H32C 109.5 . . ?
H32B C32 H32C 109.5 . . ?
C86 C85 H85A 109.5 . . ?
C86 C85 H85B 109.5 . . ?
C86 C85 H85C 109.5 . . ?
H85A C85 H85B 109.5 . . ?
H85A C85 H85C 109.5 . . ?
H85B C85 H85C 109.5 . . ?
C16 C17 H17A 109.5 . . ?
C16 C17 H17B 109.5 . . ?
C16 C17 H17C 109.5 . . ?
H17A C17 H17B 109.5 . . ?
H17A C17 H17C 109.5 . . ?
H17B C17 H17C 109.5 . . ?
C16 C18 H18A 109.5 . . ?
C16 C18 H18B 109.5 . . ?
C16 C18 H18C 109.5 . . ?
H18A C18 H18B 109.5 . . ?
H18A C18 H18C 109.5 . . ?
H18B C18 H18C 109.5 . . ?
C58 C59 H59A 109.5 . . ?
C58 C59 H59B 109.5 . . ?
C58 C59 H59C 109.5 . . ?
H59A C59 H59B 109.5 . . ?
H59A C59 H59C 109.5 . . ?
H59B C59 H59C 109.5 . . ?
C31 C33 H33A 109.5 . . ?
C31 C33 H33B 109.5 . . ?
C31 C33 H33C 109.5 . . ?
H33A C33 H33B 109.5 . . ?
H33A C33 H33C 109.5 . . ?
H33B C33 H33C 109.5 . . ?
B2 O2 H2A 109.5 . . ?
B1 O1 H1 109.5 . . ?
H18D C18A H18E 109.5 . . ?
H18D C18A H18F 109.5 . . ?
H18E C18A H18F 109.5 . . ?
C16A C18A H18D 109.5 . . ?
C16A C18A H18E 109.5 . . ?
C16A C18A H18F 109.5 . . ?
H17D C17A H17E 109.5 . . ?
H17D C17A H17F 109.5 . . ?
H17E C17A H17F 109.5 . . ?
C16A C17A H17D 109.5 . . ?
C16A C17A H17E 109.5 . . ?
C16A C17A H17F 109.5 . . ?
C15 C16A H16A 109.8 . . ?
C18A C16A C15 110.9(13) . . ?
C18A C16A H16A 109.8 . . ?
C17A C16A C15 105.4(14) . . ?
C17A C16A C18A 111.2(9) . . ?
C17A C16A H16A 109.8 . . ?
H33D C33A H33E 109.5 . . ?
H33D C33A H33F 109.5 . . ?
H33E C33A H33F 109.5 . . ?
C31A C33A H33D 109.5 . . ?
C31A C33A H33E 109.5 . . ?
C31A C33A H33F 109.5 . . ?
H32D C32A H32E 109.5 . . ?
H32D C32A H32F 109.5 . . ?
H32E C32A H32F 109.5 . . ?
C31A C32A H32D 109.5 . . ?
C31A C32A H32E 109.5 . . ?
C31A C32A H32F 109.5 . . ?
C23 C31A C33A 110.4(12) . . ?
C23 C31A H31A 109.1 . . ?
C33A C31A H31A 109.1 . . ?
C32A C31A C23 108.4(13) . . ?
C32A C31A C33A 110.8(8) . . ?
C32A C31A H31A 109.1 . . ?
C37 C41 H41A 109.5 . . ?
C37 C41 H41B 109.5 . . ?
C37 C41 H41C 109.5 . . ?
H41A C41 H41B 109.5 . . ?
H41A C41 H41C 109.5 . . ?
H41B C41 H41C 109.5 . . ?

loop_
_geom_bond_atom_site_label_1
_geom_bond_atom_site_label_2
_geom_bond_distance
_geom_bond_site_symmetry_2
_geom_bond_publ_flag
Br2 B2 1.932(3) . ?
Br1 B1 1.919(3) . ?
N3 C43 1.443(3) . ?
N3 C46 1.418(3) . ?
N3 B2 1.417(4) . ?
N2 C6 1.425(3) . ?
N2 C9 1.434(3) . ?
N2 B1 1.416(3) . ?
N4 C48 1.415(3) . ?
N4 C51 1.406(3) . ?
N4 B2 1.435(4) . ?
N1 C4 1.417(3) . ?
N1 C1 1.407(3) . ?
N1 B1 1.436(4) . ?
C11 C10 1.406(4) . ?
C11 C12 1.389(4) . ?
C11 C19 1.505(5) . ?
C6 C5 1.341(4) . ?
C6 C7 1.521(3) . ?
C48 C47 1.438(3) . ?
C48 C49 1.377(4) . ?
C52 C43 1.490(4) . ?
C52 C53 1.408(4) . ?
C52 C57 1.402(4) . ?
C47 C46 1.348(4) . ?
C47 C76 1.491(3) . ?
C77 C78 1.390(4) . ?
C77 C76 1.401(4) . ?
C77 C84 1.512(4) . ?
C5 C34 1.491(3) . ?
C5 C4 1.444(3) . ?
C45 H45 1.0000 . ?
C45 C46 1.518(3) . ?
C45 C44 1.506(4) . ?
C45 C7 1.551(4) . ?
C34 C35 1.403(4) . ?
C34 C39 1.405(4) . ?
C43 C44 1.336(4) . ?
C3 H3 0.9500 . ?
C3 C4 1.367(4) . ?
C3 C2 1.418(4) . ?
C8 H8 0.9500 . ?
C8 C9 1.337(4) . ?
C8 C7 1.495(4) . ?
C69 C64 1.407(4) . ?
C69 C68 1.397(4) . ?
C69 C70 1.513(4) . ?
C27 C22 1.405(4) . ?
C27 C28 1.513(4) . ?
C27 C26 1.398(4) . ?
C51 C64 1.490(3) . ?
C51 C50 1.370(4) . ?
C65 C64 1.401(4) . ?
C65 C66 1.397(4) . ?
C65 C73 1.519(4) . ?
C22 C9 1.487(4) . ?
C22 C23 1.402(4) . ?
C78 H78 0.9500 . ?
C78 C79 1.390(5) . ?
C76 C81 1.413(4) . ?
C44 H44 0.9500 . ?
C7 H7 1.0000 . ?
C53 C61 1.527(4) . ?
C53 C54 1.388(4) . ?
C23 C24 1.396(4) . ?
C23 C31 1.528(7) . ?
C23 C31A 1.522(8) . ?
C1 C2 1.374(4) . ?
C1 C10 1.491(4) . ?
C2 H2 0.9500 . ?
C66 H66 0.9500 . ?
C66 C67 1.385(5) . ?
C68 H68 0.9500 . ?
C68 C67 1.379(5) . ?
C67 H67 0.9500 . ?
C79 C80 1.385(5) . ?
C79 C83 1.507(4) . ?
C50 H50 0.9500 . ?
C50 C49 1.426(4) . ?
C15 C10 1.400(5) . ?
C15 C14 1.389(4) . ?
C15 C16 1.525(5) . ?
C15 C16A 1.522(9) . ?
C81 C80 1.396(4) . ?
C81 C82 1.502(5) . ?
C35 C42 1.511(6) . ?
C35 C36 1.396(4) . ?
C28 H28 1.0000 . ?
C28 C29 1.518(5) . ?
C28 C30 1.536(5) . ?
C39 C38 1.393(4) . ?
C39 C40 1.505(5) . ?
C49 H49 0.9500 . ?
C13 H13 0.9500 . ?
C13 C14 1.391(5) . ?
C13 C12 1.376(5) . ?
C80 H80 0.9500 . ?
C61 H61 1.0000 . ?
C61 C62 1.525(5) . ?
C61 C63 1.523(4) . ?
C57 C56 1.390(4) . ?
C57 C58 1.518(4) . ?
C14 H14 0.9500 . ?
C12 H12 0.9500 . ?
C55 H55 0.9500 . ?
C55 C56 1.384(5) . ?
C55 C54 1.385(5) . ?
C56 H56 0.9500 . ?
C70 H70 1.0000 . ?
C70 C72 1.523(5) . ?
C70 C71 1.510(5) . ?
C24 H24 0.9500 . ?
C24 C25 1.371(5) . ?
C82 H82A 0.9800 . ?
C82 H82B 0.9800 . ?
C82 H82C 0.9800 . ?
C25 H25 0.9500 . ?
C25 C26 1.384(5) . ?
C84 H84A 0.9800 . ?
C84 H84B 0.9800 . ?
C84 H84C 0.9800 . ?
C19 H19 1.0000 . ?
C19 C21 1.536(5) . ?
C19 C20 1.523(5) . ?
C26 H26 0.9500 . ?
C58 H58 1.0000 . ?
C58 C60 1.526(6) . ?
C58 C59 1.528(5) . ?
B1 O1 1.303(12) . ?
C54 H54 0.9500 . ?
C38 H38 0.9500 . ?
C38 C37 1.372(6) . ?
C73 H73 1.0000 . ?
C73 C74 1.510(6) . ?
C73 C75 1.524(5) . ?
C31 H31 1.0000 . ?
C31 C32 1.523(7) . ?
C31 C33 1.520(7) . ?
C40 H40A 0.9800 . ?
C40 H40B 0.9800 . ?
C40 H40C 0.9800 . ?
B2 O2 1.247(13) . ?
C42 H42A 0.9800 . ?
C42 H42B 0.9800 . ?
C42 H42C 0.9800 . ?
C62 H62A 0.9800 . ?
C62 H62B 0.9800 . ?
C62 H62C 0.9800 . ?
C36 H36 0.9500 . ?
C36 C37 1.380(7) . ?
C21 H21A 0.9800 . ?
C21 H21B 0.9800 . ?
C21 H21C 0.9800 . ?
C16 H16 1.0000 . ?
C16 C17 1.523(6) . ?
C16 C18 1.505(6) . ?
C83 H83A 0.9800 . ?
C83 H83B 0.9800 . ?
C83 H83C 0.9800 . ?
C60 H60A 0.9800 . ?
C60 H60B 0.9800 . ?
C60 H60C 0.9800 . ?
C37 C41 1.513(4) . ?
C29 H29A 0.9800 . ?
C29 H29B 0.9800 . ?
C29 H29C 0.9800 . ?
C20 H20A 0.9800 . ?
C20 H20B 0.9800 . ?
C20 H20C 0.9800 . ?
C74 H74A 0.9800 . ?
C74 H74B 0.9800 . ?
C74 H74C 0.9800 . ?
C30 H30A 0.9800 . ?
C30 H30B 0.9800 . ?
C30 H30C 0.9800 . ?
C75 H75A 0.9800 . ?
C75 H75B 0.9800 . ?
C75 H75C 0.9800 . ?
C63 H63A 0.9800 . ?
C63 H63B 0.9800 . ?
C63 H63C 0.9800 . ?
C72 H72A 0.9800 . ?
C72 H72B 0.9800 . ?
C72 H72C 0.9800 . ?
C87 C87 1.505(8) 2_677 ?
C87 H87A 0.9900 . ?
C87 H87B 0.9900 . ?
C87 C86 1.510(6) . ?
C71 H71A 0.9800 . ?
C71 H71B 0.9800 . ?
C71 H71C 0.9800 . ?
C86 H86A 0.9900 . ?
C86 H86B 0.9900 . ?
C86 C85 1.489(7) . ?
C32 H32A 0.9800 . ?
C32 H32B 0.9800 . ?
C32 H32C 0.9800 . ?
C85 H85A 0.9800 . ?
C85 H85B 0.9800 . ?
C85 H85C 0.9800 . ?
C17 H17A 0.9800 . ?
C17 H17B 0.9800 . ?
C17 H17C 0.9800 . ?
C18 H18A 0.9800 . ?
C18 H18B 0.9800 . ?
C18 H18C 0.9800 . ?
C59 H59A 0.9800 . ?
C59 H59B 0.9800 . ?
C59 H59C 0.9800 . ?
C33 H33A 0.9800 . ?
C33 H33B 0.9800 . ?
C33 H33C 0.9800 . ?
O2 H2A 0.8400 . ?
O1 H1 0.8400 . ?
C18A H18D 0.9800 . ?
C18A H18E 0.9800 . ?
C18A H18F 0.9800 . ?
C18A C16A 1.519(9) . ?
C17A H17D 0.9800 . ?
C17A H17E 0.9800 . ?
C17A H17F 0.9800 . ?
C17A C16A 1.516(9) . ?
C16A H16A 1.0000 . ?
C33A H33D 0.9800 . ?
C33A H33E 0.9800 . ?
C33A H33F 0.9800 . ?
C33A C31A 1.528(8) . ?
C32A H32D 0.9800 . ?
C32A H32E 0.9800 . ?
C32A H32F 0.9800 . ?
C32A C31A 1.518(8) . ?
C31A H31A 1.0000 . ?
C41 H41A 0.9800 . ?
C41 H41B 0.9800 . ?
C41 H41C 0.9800 . ?

loop_
_geom_torsion_atom_site_label_1
_geom_torsion_atom_site_label_2
_geom_torsion_atom_site_label_3
_geom_torsion_atom_site_label_4
_geom_torsion
_geom_torsion_site_symmetry_1
_geom_torsion_site_symmetry_2
_geom_torsion_site_symmetry_3
_geom_torsion_site_symmetry_4
_geom_torsion_publ_flag
N3 C43 C44 C45 6.2(3) . . . . ?
N2 C6 C5 C34 171.9(2) . . . . ?
N2 C6 C5 C4 -7.4(4) . . . . ?
N2 C6 C7 C45 122.1(2) . . . . ?
N2 C6 C7 C8 -5.0(3) . . . . ?
N4 C48 C47 C46 -1.2(4) . . . . ?
N4 C48 C47 C76 -175.4(2) . . . . ?
N4 C48 C49 C50 -0.6(3) . . . . ?
N4 C51 C64 C69 -88.2(4) . . . . ?
N4 C51 C64 C65 97.5(3) . . . . ?
N4 C51 C50 C49 -0.3(3) . . . . ?
N1 C1 C2 C3 1.5(4) . . . . ?
N1 C1 C10 C11 109.1(3) . . . . ?
N1 C1 C10 C15 -73.4(4) . . . . ?
C6 N2 C9 C8 -9.8(3) . . . . ?
C6 N2 C9 C22 155.7(3) . . . . ?
C6 N2 B1 Br1 174.8(2) . . . . ?
C6 N2 B1 N1 -3.7(4) . . . . ?
C6 N2 B1 O1 -172.2(7) . . . . ?
C6 C5 C34 C35 -75.5(3) . . . . ?
C6 C5 C34 C39 103.2(3) . . . . ?
C6 C5 C4 N1 -4.4(4) . . . . ?
C6 C5 C4 C3 -178.0(3) . . . . ?
C48 N4 C51 C64 -178.9(3) . . . . ?
C48 N4 C51 C50 -0.1(3) . . . . ?
C48 N4 B2 Br2 176.90(19) . . . . ?
C48 N4 B2 N3 -4.4(4) . . . . ?
C48 N4 B2 O2 170.1(6) . . . . ?
C48 C47 C46 N3 -5.9(4) . . . . ?
C48 C47 C46 C45 175.4(2) . . . . ?
C48 C47 C76 C77 -75.4(3) . . . . ?
C48 C47 C76 C81 99.4(3) . . . . ?
C52 C43 C44 C45 -159.6(3) . . . . ?
C52 C53 C61 C62 -116.1(3) . . . . ?
C52 C53 C61 C63 119.4(3) . . . . ?
C52 C53 C54 C55 0.6(5) . . . . ?
C52 C57 C56 C55 0.0(5) . . . . ?
C52 C57 C58 C60 95.2(4) . . . . ?
C52 C57 C58 C59 -140.1(4) . . . . ?
C47 C48 C49 C50 175.5(3) . . . . ?
C47 C76 C81 C80 -174.7(2) . . . . ?
C47 C76 C81 C82 4.1(4) . . . . ?
C77 C78 C79 C80 0.1(5) . . . . ?
C77 C78 C79 C83 -178.7(3) . . . . ?
C77 C76 C81 C80 0.3(4) . . . . ?
C77 C76 C81 C82 179.1(3) . . . . ?
C5 C6 C7 C45 -62.7(4) . . . . ?
C5 C6 C7 C8 170.2(3) . . . . ?
C5 C34 C35 C42 -4.5(4) . . . . ?
C5 C34 C35 C36 176.0(3) . . . . ?
C5 C34 C39 C38 -176.0(3) . . . . ?
C5 C34 C39 C40 2.5(4) . . . . ?
C34 C5 C4 N1 176.3(3) . . . . ?
C34 C5 C4 C3 2.6(5) . . . . ?
C34 C35 C36 C37 1.2(5) . . . . ?
C34 C39 C38 C37 -1.1(5) . . . . ?
C43 N3 C46 C47 -170.8(2) . . . . ?
C43 N3 C46 C45 8.2(3) . . . . ?
C43 N3 B2 Br2 -5.5(4) . . . . ?
C43 N3 B2 N4 175.8(2) . . . . ?
C43 N3 B2 O2 1.7(8) . . . . ?
C43 C52 C53 C61 -0.7(4) . . . . ?
C43 C52 C53 C54 179.5(3) . . . . ?
C43 C52 C57 C56 -179.9(3) . . . . ?
C43 C52 C57 C58 0.3(5) . . . . ?
C46 N3 C43 C52 158.0(2) . . . . ?
C46 N3 C43 C44 -9.0(3) . . . . ?
C46 N3 B2 Br2 176.2(2) . . . . ?
C46 N3 B2 N4 -2.5(4) . . . . ?
C46 N3 B2 O2 -176.7(7) . . . . ?
C46 C47 C76 C77 110.6(3) . . . . ?
C46 C47 C76 C81 -74.5(3) . . . . ?
C46 C45 C44 C43 -1.1(3) . . . . ?
C46 C45 C7 C6 -171.3(2) . . . . ?
C46 C45 C7 C8 -52.5(3) . . . . ?
C4 N1 C1 C2 -2.7(3) . . . . ?
C4 N1 C1 C10 167.6(3) . . . . ?
C4 N1 B1 Br1 173.5(2) . . . . ?
C4 N1 B1 N2 -8.0(4) . . . . ?
C4 N1 B1 O1 160.5(7) . . . . ?
C4 C5 C34 C35 103.8(3) . . . . ?
C4 C5 C34 C39 -77.5(3) . . . . ?
C4 C3 C2 C1 0.2(4) . . . . ?
C69 C68 C67 C66 -3.5(5) . . . . ?
C27 C22 C9 N2 -77.5(4) . . . . ?
C27 C22 C9 C8 85.9(4) . . . . ?
C27 C22 C23 C24 -1.9(5) . . . . ?
C27 C22 C23 C31 -178.2(8) . . . . ?
C27 C22 C23 C31A 171.0(10) . . . . ?
C51 N4 C48 C47 -176.1(2) . . . . ?
C51 N4 C48 C49 0.5(3) . . . . ?
C51 N4 B2 Br2 0.1(4) . . . . ?
C51 N4 B2 N3 178.8(3) . . . . ?
C51 N4 B2 O2 -6.7(7) . . . . ?
C51 C50 C49 C48 0.5(3) . . . . ?
C65 C66 C67 C68 3.7(5) . . . . ?
C22 C27 C28 C29 -125.4(3) . . . . ?
C22 C27 C28 C30 110.5(4) . . . . ?
C22 C27 C26 C25 -0.1(4) . . . . ?
C22 C23 C24 C25 -0.5(5) . . . . ?
C22 C23 C31 C32 103.8(9) . . . . ?
C22 C23 C31 C33 -130.0(8) . . . . ?
C22 C23 C31A C33A -116.0(11) . . . . ?
C22 C23 C31A C32A 122.4(12) . . . . ?
C78 C77 C76 C47 174.7(2) . . . . ?
C78 C77 C76 C81 -0.1(4) . . . . ?
C78 C79 C80 C81 0.2(5) . . . . ?
C76 C47 C46 N3 167.9(2) . . . . ?
C76 C47 C46 C45 -10.8(4) . . . . ?
C76 C77 C78 C79 -0.1(5) . . . . ?
C76 C81 C80 C79 -0.4(4) . . . . ?
C44 C45 C46 N3 -4.5(3) . . . . ?
C44 C45 C46 C47 174.3(3) . . . . ?
C44 C45 C7 C6 -53.7(3) . . . . ?
C44 C45 C7 C8 65.1(3) . . . . ?
C9 N2 C6 C5 -166.8(3) . . . . ?
C9 N2 C6 C7 8.9(3) . . . . ?
C9 N2 B1 Br1 -7.2(5) . . . . ?
C9 N2 B1 N1 174.4(3) . . . . ?
C9 N2 B1 O1 5.8(9) . . . . ?
C9 C8 C7 C6 -1.0(3) . . . . ?
C9 C8 C7 C45 -126.4(3) . . . . ?
C9 C22 C23 C24 171.0(3) . . . . ?
C9 C22 C23 C31 -5.3(8) . . . . ?
C9 C22 C23 C31A -16.2(10) . . . . ?
C7 C6 C5 C34 -2.7(5) . . . . ?
C7 C6 C5 C4 178.0(3) . . . . ?
C7 C45 C46 N3 122.3(2) . . . . ?
C7 C45 C46 C47 -58.9(4) . . . . ?
C7 C45 C44 C43 -124.4(3) . . . . ?
C7 C8 C9 N2 6.6(3) . . . . ?
C7 C8 C9 C22 -158.6(3) . . . . ?
C64 C69 C68 C67 0.0(5) . . . . ?
C64 C69 C70 C72 123.3(4) . . . . ?
C64 C69 C70 C71 -112.4(4) . . . . ?
C64 C51 C50 C49 178.6(3) . . . . ?
C64 C65 C66 C67 -0.4(5) . . . . ?
C64 C65 C73 C74 -118.9(3) . . . . ?
C64 C65 C73 C75 117.1(4) . . . . ?
C53 C52 C43 N3 -75.9(3) . . . . ?
C53 C52 C43 C44 88.6(4) . . . . ?
C53 C52 C57 C56 0.9(5) . . . . ?
C53 C52 C57 C58 -178.9(3) . . . . ?
C23 C22 C9 N2 109.3(3) . . . . ?
C23 C22 C9 C8 -87.3(4) . . . . ?
C23 C24 C25 C26 2.6(5) . . . . ?
C1 N1 C4 C5 -172.2(3) . . . . ?
C1 N1 C4 C3 2.8(3) . . . . ?
C1 N1 B1 Br1 -0.8(5) . . . . ?
C1 N1 B1 N2 177.7(3) . . . . ?
C1 N1 B1 O1 -13.9(9) . . . . ?
C2 C3 C4 N1 -1.9(4) . . . . ?
C2 C3 C4 C5 172.3(3) . . . . ?
C2 C1 C10 C11 -82.7(4) . . . . ?
C2 C1 C10 C15 94.7(4) . . . . ?
C66 C65 C64 C69 -3.1(5) . . . . ?
C66 C65 C64 C51 171.2(3) . . . . ?
C66 C65 C73 C74 59.2(4) . . . . ?
C66 C65 C73 C75 -64.8(4) . . . . ?
C68 C69 C64 C51 -170.9(3) . . . . ?
C68 C69 C64 C65 3.3(4) . . . . ?
C68 C69 C70 C72 -56.3(4) . . . . ?
C68 C69 C70 C71 68.1(4) . . . . ?
C50 C51 C64 C69 93.2(4) . . . . ?
C50 C51 C64 C65 -81.1(4) . . . . ?
C35 C34 C39 C38 2.7(4) . . . . ?
C35 C34 C39 C40 -178.8(3) . . . . ?
C35 C36 C37 C38 0.3(6) . . . . ?
C35 C36 C37 C41 -179.7(4) . . . . ?
C10 C11 C12 C13 -0.1(5) . . . . ?
C10 C11 C19 C21 98.0(4) . . . . ?
C10 C11 C19 C20 -138.6(3) . . . . ?
C10 C1 C2 C3 -168.1(3) . . . . ?
C10 C15 C14 C13 1.3(5) . . . . ?
C10 C15 C16 C17 -81.0(7) . . . . ?
C10 C15 C16 C18 149.0(5) . . . . ?
C10 C15 C16A C18A 118.2(13) . . . . ?
C10 C15 C16A C17A -121.4(13) . . . . ?
C28 C27 C22 C9 10.2(4) . . . . ?
C28 C27 C22 C23 -176.6(3) . . . . ?
C28 C27 C26 C25 178.7(3) . . . . ?
C39 C34 C35 C42 176.7(3) . . . . ?
C39 C34 C35 C36 -2.7(4) . . . . ?
C39 C38 C37 C36 -0.4(6) . . . . ?
C39 C38 C37 C41 179.6(4) . . . . ?
C49 C48 C47 C46 -176.9(3) . . . . ?
C49 C48 C47 C76 8.9(4) . . . . ?
C61 C53 C54 C55 -179.2(3) . . . . ?
C57 C52 C43 N3 104.8(3) . . . . ?
C57 C52 C43 C44 -90.6(4) . . . . ?
C57 C52 C53 C61 178.6(3) . . . . ?
C57 C52 C53 C54 -1.2(4) . . . . ?
C14 C15 C10 C11 -1.2(5) . . . . ?
C14 C15 C10 C1 -178.7(3) . . . . ?
C14 C15 C16 C17 98.3(6) . . . . ?
C14 C15 C16 C18 -31.7(7) . . . . ?
C14 C15 C16A C18A -58.2(17) . . . . ?
C14 C15 C16A C17A 62.2(16) . . . . ?
C14 C13 C12 C11 0.3(6) . . . . ?
C12 C11 C10 C1 178.0(3) . . . . ?
C12 C11 C10 C15 0.6(5) . . . . ?
C12 C11 C19 C21 -83.3(4) . . . . ?
C12 C11 C19 C20 40.2(5) . . . . ?
C12 C13 C14 C15 -0.9(6) . . . . ?
C56 C57 C58 C60 -84.6(4) . . . . ?
C56 C57 C58 C59 40.1(5) . . . . ?
C56 C55 C54 C53 0.3(5) . . . . ?
C70 C69 C64 C51 9.5(4) . . . . ?
C70 C69 C64 C65 -176.3(3) . . . . ?
C70 C69 C68 C67 179.6(3) . . . . ?
C24 C23 C31 C32 -72.5(10) . . . . ?
C24 C23 C31 C33 53.7(10) . . . . ?
C24 C23 C31A C33A 56.6(14) . . . . ?
C24 C23 C31A C32A -64.9(14) . . . . ?
C24 C25 C26 C27 -2.3(5) . . . . ?
C82 C81 C80 C79 -179.2(3) . . . . ?
C84 C77 C78 C79 179.6(3) . . . . ?
C84 C77 C76 C47 -5.0(4) . . . . ?
C84 C77 C76 C81 -179.8(3) . . . . ?
C19 C11 C10 C1 -3.3(5) . . . . ?
C19 C11 C10 C15 179.3(3) . . . . ?
C19 C11 C12 C13 -178.9(3) . . . . ?
C26 C27 C22 C9 -171.1(3) . . . . ?
C26 C27 C22 C23 2.1(4) . . . . ?
C26 C27 C28 C29 55.9(4) . . . . ?
C26 C27 C28 C30 -68.1(4) . . . . ?
C58 C57 C56 C55 179.9(3) . . . . ?
B1 N2 C6 C5 11.7(4) . . . . ?
B1 N2 C6 C7 -172.6(3) . . . . ?
B1 N2 C9 C8 172.0(3) . . . . ?
B1 N2 C9 C22 -22.6(5) . . . . ?
B1 N1 C4 C5 12.2(4) . . . . ?
B1 N1 C4 C3 -172.8(3) . . . . ?
B1 N1 C1 C2 172.2(3) . . . . ?
B1 N1 C1 C10 -17.5(5) . . . . ?
C54 C53 C61 C62 63.7(4) . . . . ?
C54 C53 C61 C63 -60.8(4) . . . . ?
C54 C55 C56 C57 -0.6(6) . . . . ?
C73 C65 C64 C69 175.0(3) . . . . ?
C73 C65 C64 C51 -10.7(4) . . . . ?
C73 C65 C66 C67 -178.6(3) . . . . ?
C31 C23 C24 C25 175.9(7) . . . . ?
C40 C39 C38 C37 -179.7(3) . . . . ?
B2 N3 C43 C52 -20.5(4) . . . . ?
B2 N3 C43 C44 172.4(3) . . . . ?
B2 N3 C46 C47 7.9(4) . . . . ?
B2 N3 C46 C45 -173.1(2) . . . . ?
B2 N4 C48 C47 6.4(4) . . . . ?
B2 N4 C48 C49 -177.0(3) . . . . ?
B2 N4 C51 C64 -1.9(5) . . . . ?
B2 N4 C51 C50 176.9(3) . . . . ?
C42 C35 C36 C37 -178.3(3) . . . . ?
C16 C15 C10 C11 178.1(4) . . . . ?
C16 C15 C10 C1 0.6(5) . . . . ?
C16 C15 C14 C13 -177.9(4) . . . . ?
C83 C79 C80 C81 179.0(3) . . . . ?
C87 C87 C86 C85 175.7(4) 2_677 . . . ?
C16A C15 C10 C11 -177.8(9) . . . . ?
C16A C15 C10 C1 4.7(9) . . . . ?
C16A C15 C14 C13 177.7(10) . . . . ?
C31A C23 C24 C25 -173.4(10) . . . . ?

loop_
_twin_individual_id
_twin_individual_mass_fraction_refined
1 0.5324(7)
2 0.4676(7)
